data_7105812
loop_
_publ_author_name
'Erli Lu'
'Jiaxiang Chu'
'Yaofeng Chen'
'Maxim Borzov'
'Guangyu Li'

_publ_section_title
;
 The scandium terminal imido complexes induced C-H bond selenation and the
 formation of Sc-Se bond
;
_journal_name_full Chem.Commun.
_journal_page_first 743
_journal_paper_doi 10.1039/c0cc03212c
_journal_volume 47
_journal_year 2011
_chemical_formula_moiety 'C40 H61 N6 Sc Se, 0.75 (C7 H8)'
_chemical_formula_sum 'C45.25 H67 N6 Sc Se'
_chemical_formula_weight 818.97
_chemical_name_common
;
\ (N-(2,6-diisopropylphenyl)-N-((1Z,3E)-3-(N-(2-(N,N-
dimethylamino)ethyl)imino)-1-methylbut-1-\ enyl)amido-
kappaN$1!,N$2!,N$3!)(N-(2,6-\ diisopropylphenyl) amido)(4-(N,N-
dimethylamino)pyridine-2-selenolate-kappaN$1!, Se)scandium(iii), adduct
with toluene 1
;
_chemical_name_systematic
;{<i>N</i>-(2,6-diisopropylphenyl)-<i>N</i>-{(1<i>Z</i>,3<i>E</i>)-3-
[<i>N</i>-(2-{<i>N</i>,<i>N</i>-dimethylamino}ethyl)imino]-1-methylbut-1-enyl}amido-\k<i>N</i>^1^,<i>N</i>^2^,<i>N</i>^3^}[<i>N</i>-(2,6-diisopropylphenyl)
amido][4-(<i>N</i>,<i>N</i>-dimethylamino)pyridine-2-selenolate-\k<i>N</i>^1^,
<i>Se</i>]scandium(III), adduct with toluene 1 : 0.75
;
_space_group_IT_number 14
_symmetry_cell_setting monoclinic
_symmetry_space_group_name_Hall '-P 2yn'
_symmetry_space_group_name_H-M 'P 1 21/n 1'
_atom_sites_solution_hydrogens geom
_atom_sites_solution_primary direct
_atom_sites_solution_secondary difmap
_audit_creation_method SHELXL-97
_audit_update_record
;
2010-09-23 # Formatted by publCIF
;
_cell_angle_alpha 90.00
_cell_angle_beta 103.202(2)
_cell_angle_gamma 90.00
_cell_formula_units_Z 4
_cell_length_a 16.9407(16)
_cell_length_b 10.3275(10)
_cell_length_c 27.971(3)
_cell_measurement_reflns_used 1859
_cell_measurement_temperature 293(2)
_cell_measurement_theta_max 17.34
_cell_measurement_theta_min 2.33
_cell_volume 4764.3(8)
_computing_cell_refinement '<i>SAINT</i> v6.02 (Bruker, 2007)'
_computing_data_collection '<i>SMART</i> v5.622 (Bruker, 2007)'
_computing_data_reduction '<i>SAINT</i> v6.02 (Bruker, 2007)'
_computing_molecular_graphics
;
SHELXTL97 (Sheldrick, 2008), <i>OLEX2</i> (Dolomanov <i>et al.</i>, 2009)
;
_computing_publication_material
;
<i>SHELXTL97</i> (Sheldrick, 2008), <i>OLEX2</i> (Dolomanov <i>et al.</i>, 2009)
;
_computing_structure_refinement
;
<i>SHELXL97</i> (Sheldrick, 2008), <i>PLATON</i> (Spek, 2003)
;
_computing_structure_solution '<i>SHELXS97</i> (Sheldrick, 2008)'
_diffrn_ambient_temperature 293(2)
_diffrn_detector_area_resol_mean 8.333
_diffrn_measured_fraction_theta_full 0.996
_diffrn_measured_fraction_theta_max 0.996
_diffrn_measurement_device_type CCD-LDI-APEX1
_diffrn_measurement_method 'phi and omega scans'
_diffrn_radiation_monochromator graphite
_diffrn_radiation_source 'fine-focus sealed tube'
_diffrn_radiation_type MoK\a
_diffrn_radiation_wavelength 0.71073
_diffrn_reflns_av_R_equivalents 0.0774
_diffrn_reflns_av_sigmaI/netI 0.1045
_diffrn_reflns_limit_h_max 19
_diffrn_reflns_limit_h_min -20
_diffrn_reflns_limit_k_max 12
_diffrn_reflns_limit_k_min -12
_diffrn_reflns_limit_l_max 33
_diffrn_reflns_limit_l_min -20
_diffrn_reflns_number 23727
_diffrn_reflns_theta_full 25.10
_diffrn_reflns_theta_max 25.10
_diffrn_reflns_theta_min 2.11
_diffrn_standards_number 0
_exptl_absorpt_coefficient_mu 0.953
_exptl_absorpt_correction_T_max 0.9024
_exptl_absorpt_correction_T_min 0.7315
_exptl_absorpt_correction_type multi-scan
_exptl_absorpt_process_details '<i>SADABS</i> (Sheldrick, 1996)'
_exptl_crystal_colour colorless
_exptl_crystal_density_diffrn 1.142
_exptl_crystal_density_method 'not measured'
_exptl_crystal_description block
_exptl_crystal_F_000 1742
_exptl_crystal_size_max 0.35
_exptl_crystal_size_mid 0.19
_exptl_crystal_size_min 0.11
_refine_diff_density_max 0.530
_refine_diff_density_min -0.487
_refine_diff_density_rms 0.072
_refine_ls_extinction_method none
_refine_ls_goodness_of_fit_ref 0.928
_refine_ls_hydrogen_treatment mixed
_refine_ls_matrix_type full
_refine_ls_number_parameters 554
_refine_ls_number_reflns 8464
_refine_ls_number_restraints 199
_refine_ls_restrained_S_all 0.942
_refine_ls_R_factor_all 0.1424
_refine_ls_R_factor_gt 0.0680
_refine_ls_shift/su_max 0.001
_refine_ls_shift/su_mean 0.000
_refine_ls_structure_factor_coef Fsqd
_refine_ls_weighting_details 'calc w=1/[\s^2^(Fo^2^)+(0.0912P)^2^+0.0000P] where P=(Fo^2^+2Fc^2^)/3'
_refine_ls_weighting_scheme calc
_refine_ls_wR_factor_gt 0.1570
_refine_ls_wR_factor_ref 0.1807
_reflns_number_gt 4390
_reflns_number_total 8464
_reflns_threshold_expression >2sigma(I)
_cod_data_source_file C0CC03212C.TXT
_cod_data_source_block a
_cod_depositor_comments
;
The following automatic conversions were performed:
'_symmetry_cell_setting' value 'Monoclinic' changed to 'monoclinic'
according to '/home/saulius/struct/CIF-dictionaries/cif_core.dic'
dictionary named 'cif_core.dic' version 2.4.1 from 2010-06-29.

Automatic conversion script
Id: cif_fix_enum 1527 2010-12-29 10:47:43Z saulius 
;
_cod_original_sg_symbol_H-M 'P 21/n'
_cod_database_code 7105812

loop_
_symmetry_equiv_pos_as_xyz
'x, y, z'
'-x+1/2, y+1/2, -z+1/2'
'-x, -y, -z'
'x-1/2, -y-1/2, z-1/2'

loop_
_atom_site_label
_atom_site_type_symbol
_atom_site_fract_x
_atom_site_fract_y
_atom_site_fract_z
_atom_site_U_iso_or_equiv
_atom_site_adp_type
_atom_site_occupancy
_atom_site_symmetry_multiplicity
_atom_site_calc_flag
_atom_site_refinement_flags
_atom_site_disorder_assembly
_atom_site_disorder_group
Sc1 Sc 0.65789(5) 0.15210(9) 0.40010(3) 0.0424(3) Uani 1 1 d . A .
Se1 Se 0.61053(4) 0.40396(5) 0.37492(2) 0.0617(2) Uani 1 1 d . . .
N1 N 0.7827(2) 0.1414(4) 0.38856(14) 0.0448(10) Uani 1 1 d . . .
N4 N 0.5996(2) 0.1852(4) 0.31955(15) 0.0478(10) Uani 1 1 d . . .
N5 N 0.4504(3) 0.3278(6) 0.1896(2) 0.0841(16) Uani 1 1 d . . .
N6 N 0.6778(3) 0.1942(5) 0.47439(16) 0.0524(12) Uani 1 1 d . . .
H1 H 0.661(3) 0.266(4) 0.4688(17) 0.037(15) Uiso 1 1 d . . .
C1 C 0.9167(3) 0.0405(6) 0.3933(3) 0.086(2) Uani 1 1 d . . .
H1C H 0.9457 0.0253 0.4266 0.129 Uiso 1 1 calc R . .
H1B H 0.9303 0.1247 0.3830 0.129 Uiso 1 1 calc R . .
H1A H 0.9313 -0.0242 0.3723 0.129 Uiso 1 1 calc R . .
C2 C 0.8267(3) 0.0338(5) 0.3903(2) 0.0568(14) Uani 1 1 d . . .
C3 C 0.7948(4) -0.0915(5) 0.3898(2) 0.0689(17) Uani 1 1 d . . .
H3 H 0.8328 -0.1577 0.3927 0.083 Uiso 1 1 calc R . .
C4 C 0.7144(4) -0.1329(5) 0.38547(19) 0.0592(15) Uani 1 1 d . A .
C5 C 0.7031(4) -0.2793(5) 0.3802(3) 0.099(2) Uani 1 1 d . . .
H5A H 0.6612 -0.2981 0.3517 0.149 Uiso 1 1 calc R . .
H5B H 0.6881 -0.3133 0.4088 0.149 Uiso 1 1 calc R . .
H5C H 0.7529 -0.3185 0.3769 0.149 Uiso 1 1 calc R . .
N2 N 0.6532(3) -0.0557(4) 0.38651(16) 0.0573(12) Uani 1 1 d DU . .
C6 C 0.5714(5) -0.1160(8) 0.3764(7) 0.081(3) Uani 0.594(7) 1 d PDU A 1
H6A H 0.5660 -0.1722 0.3480 0.098 Uiso 0.594(7) 1 calc PR A 1
H6B H 0.5676 -0.1699 0.4042 0.098 Uiso 0.594(7) 1 calc PR A 1
C7 C 0.5061(6) -0.0282(9) 0.3675(4) 0.084(3) Uani 0.594(7) 1 d PDU A 1
H7B H 0.4577 -0.0730 0.3714 0.100 Uiso 0.594(7) 1 calc PR A 1
H7A H 0.4967 0.0015 0.3338 0.100 Uiso 0.594(7) 1 calc PR A 1
N3 N 0.5204(3) 0.0901(5) 0.40192(18) 0.0722(13) Uani 1 1 d DU . .
C31 C 0.4544(8) 0.1696(14) 0.3831(6) 0.099(4) Uani 0.594(7) 1 d PU A 1
H31B H 0.4057 0.1295 0.3881 0.149 Uiso 0.594(7) 1 calc PR A 1
H31A H 0.4500 0.1826 0.3486 0.149 Uiso 0.594(7) 1 calc PR A 1
H31C H 0.4618 0.2517 0.3997 0.149 Uiso 0.594(7) 1 calc PR A 1
C32 C 0.5208(7) 0.0234(12) 0.4471(4) 0.089(4) Uani 0.594(7) 1 d PU A 1
H32A H 0.4773 -0.0385 0.4418 0.134 Uiso 0.594(7) 1 calc PR A 1
H32B H 0.5136 0.0848 0.4716 0.134 Uiso 0.594(7) 1 calc PR A 1
H32C H 0.5715 -0.0207 0.4582 0.134 Uiso 0.594(7) 1 calc PR A 1
C6A C 0.5765(7) -0.1216(10) 0.3899(10) 0.083(3) Uani 0.406(7) 1 d PDU A 2
H6AA H 0.5438 -0.1353 0.3570 0.099 Uiso 0.406(7) 1 calc PR A 2
H6AB H 0.5895 -0.2059 0.4049 0.099 Uiso 0.406(7) 1 calc PR A 2
C7A C 0.5303(8) -0.0516(10) 0.4174(6) 0.084(3) Uani 0.406(7) 1 d PDU A 2
H7AB H 0.5567 -0.0565 0.4520 0.100 Uiso 0.406(7) 1 calc PR A 2
H7AA H 0.4772 -0.0911 0.4130 0.100 Uiso 0.406(7) 1 calc PR A 2
C32A C 0.4891(8) 0.1804(14) 0.4417(5) 0.068(4) Uani 0.406(7) 1 d PU A 2
H32D H 0.4343 0.1576 0.4421 0.102 Uiso 0.406(7) 1 calc PR A 2
H32E H 0.4913 0.2698 0.4327 0.102 Uiso 0.406(7) 1 calc PR A 2
H32F H 0.5233 0.1668 0.4738 0.102 Uiso 0.406(7) 1 calc PR A 2
C31A C 0.4531(10) 0.1175(17) 0.3570(7) 0.074(4) Uani 0.406(7) 1 d PU A 2
H31F H 0.4530 0.2080 0.3491 0.112 Uiso 0.406(7) 1 calc PR A 2
H31E H 0.4018 0.0943 0.3637 0.112 Uiso 0.406(7) 1 calc PR A 2
H31D H 0.4620 0.0675 0.3297 0.112 Uiso 0.406(7) 1 calc PR A 2
C11 C 0.8206(3) 0.2623(5) 0.3804(2) 0.0475(13) Uani 1 1 d . . .
C12 C 0.8575(3) 0.3411(5) 0.4196(2) 0.0558(14) Uani 1 1 d . . .
C13 C 0.8880(4) 0.4594(6) 0.4090(3) 0.0790(19) Uani 1 1 d . . .
H13 H 0.9132 0.5129 0.4347 0.095 Uiso 1 1 calc R . .
C14 C 0.8822(4) 0.5000(6) 0.3615(3) 0.087(2) Uani 1 1 d . . .
H14 H 0.9014 0.5813 0.3554 0.104 Uiso 1 1 calc R . .
C15 C 0.8484(4) 0.4211(5) 0.3234(3) 0.0747(18) Uani 1 1 d . . .
H15 H 0.8462 0.4480 0.2914 0.090 Uiso 1 1 calc R . .
C16 C 0.8168(3) 0.2997(5) 0.3316(2) 0.0544(14) Uani 1 1 d . . .
C17 C 0.7822(3) 0.2152(5) 0.2874(2) 0.0599(15) Uani 1 1 d . . .
H17 H 0.7498 0.1470 0.2980 0.072 Uiso 1 1 calc R . .
C18 C 0.8501(4) 0.1495(7) 0.2677(2) 0.100(2) Uani 1 1 d . . .
H18B H 0.8860 0.2144 0.2601 0.150 Uiso 1 1 calc R . .
H18A H 0.8267 0.1015 0.2385 0.150 Uiso 1 1 calc R . .
H18C H 0.8800 0.0918 0.2922 0.150 Uiso 1 1 calc R . .
C19 C 0.7266(4) 0.2904(6) 0.2452(2) 0.0816(19) Uani 1 1 d . . .
H19C H 0.7584 0.3512 0.2316 0.122 Uiso 1 1 calc R . .
H19B H 0.6861 0.3360 0.2575 0.122 Uiso 1 1 calc R . .
H19A H 0.7009 0.2308 0.2201 0.122 Uiso 1 1 calc R . .
C20 C 0.8675(4) 0.3035(6) 0.4723(2) 0.0737(18) Uani 1 1 d . . .
H20 H 0.8367 0.2235 0.4732 0.088 Uiso 1 1 calc R . .
C21 C 0.9559(4) 0.2759(8) 0.4972(3) 0.118(3) Uani 1 1 d . . .
H21C H 0.9623 0.2774 0.5322 0.176 Uiso 1 1 calc R . .
H21B H 0.9900 0.3408 0.4878 0.176 Uiso 1 1 calc R . .
H21A H 0.9709 0.1922 0.4872 0.176 Uiso 1 1 calc R . .
C22 C 0.8340(5) 0.4052(7) 0.5019(3) 0.116(3) Uani 1 1 d . . .
H22A H 0.7784 0.4228 0.4863 0.175 Uiso 1 1 calc R . .
H22C H 0.8652 0.4833 0.5033 0.175 Uiso 1 1 calc R . .
H22B H 0.8373 0.3735 0.5345 0.175 Uiso 1 1 calc R . .
C33 C 0.5753(3) 0.1113(5) 0.2793(2) 0.0586(14) Uani 1 1 d . . .
H33 H 0.5932 0.0259 0.2809 0.070 Uiso 1 1 calc R . .
C34 C 0.5263(3) 0.1528(6) 0.2365(2) 0.0656(16) Uani 1 1 d . . .
H34 H 0.5111 0.0961 0.2102 0.079 Uiso 1 1 calc R . .
C35 C 0.4984(3) 0.2827(6) 0.2320(2) 0.0626(15) Uani 1 1 d . . .
C36 C 0.5237(3) 0.3589(6) 0.2735(2) 0.0594(15) Uani 1 1 d . . .
H36 H 0.5068 0.4447 0.2731 0.071 Uiso 1 1 calc R . .
C37 C 0.5743(3) 0.3080(5) 0.31607(19) 0.0502(13) Uani 1 1 d . . .
C38 C 0.4268(4) 0.4630(7) 0.1864(3) 0.102(2) Uani 1 1 d . . .
H38C H 0.4740 0.5161 0.1973 0.153 Uiso 1 1 calc R . .
H38B H 0.3892 0.4784 0.2068 0.153 Uiso 1 1 calc R . .
H38A H 0.4016 0.4840 0.1529 0.153 Uiso 1 1 calc R . .
C39 C 0.4194(4) 0.2443(8) 0.1477(2) 0.117(3) Uani 1 1 d . . .
H39C H 0.4640 0.2080 0.1363 0.175 Uiso 1 1 calc R . .
H39B H 0.3859 0.2940 0.1218 0.175 Uiso 1 1 calc R . .
H39A H 0.3879 0.1758 0.1573 0.175 Uiso 1 1 calc R . .
C40 C 0.6893(3) 0.1667(5) 0.52433(19) 0.0467(13) Uani 1 1 d . . .
C41 C 0.6618(3) 0.2521(5) 0.5573(2) 0.0561(14) Uani 1 1 d . . .
C42 C 0.6750(3) 0.2162(6) 0.6069(2) 0.0635(16) Uani 1 1 d . . .
H42 H 0.6570 0.2711 0.6285 0.076 Uiso 1 1 calc R . .
C43 C 0.7132(3) 0.1039(6) 0.6246(2) 0.0684(16) Uani 1 1 d . . .
H43 H 0.7218 0.0835 0.6578 0.082 Uiso 1 1 calc R . .
C44 C 0.7387(3) 0.0217(6) 0.59273(19) 0.0572(14) Uani 1 1 d . . .
H44 H 0.7634 -0.0559 0.6048 0.069 Uiso 1 1 calc R . .
C45 C 0.7294(3) 0.0492(5) 0.54386(19) 0.0482(13) Uani 1 1 d . . .
C46 C 0.7632(3) -0.0426(5) 0.5119(2) 0.0590(14) Uani 1 1 d . . .
H46 H 0.7484 -0.0091 0.4782 0.071 Uiso 1 1 calc R . .
C47 C 0.7267(4) -0.1774(6) 0.5114(3) 0.097(2) Uani 1 1 d . . .
H47A H 0.6690 -0.1726 0.4991 0.146 Uiso 1 1 calc R . .
H47C H 0.7385 -0.2117 0.5442 0.146 Uiso 1 1 calc R . .
H47B H 0.7496 -0.2330 0.4906 0.146 Uiso 1 1 calc R . .
C48 C 0.8562(3) -0.0480(7) 0.5272(2) 0.089(2) Uani 1 1 d . . .
H48C H 0.8725 -0.0871 0.5591 0.134 Uiso 1 1 calc R . .
H48B H 0.8777 0.0382 0.5283 0.134 Uiso 1 1 calc R . .
H48A H 0.8765 -0.0986 0.5038 0.134 Uiso 1 1 calc R . .
C49 C 0.6169(4) 0.3769(5) 0.5407(2) 0.0719(17) Uani 1 1 d . . .
H49 H 0.6113 0.3855 0.5052 0.086 Uiso 1 1 calc R . .
C50 C 0.5318(4) 0.3746(7) 0.5511(3) 0.109(3) Uani 1 1 d . . .
H50B H 0.5040 0.4534 0.5394 0.164 Uiso 1 1 calc R . .
H50C H 0.5362 0.3668 0.5858 0.164 Uiso 1 1 calc R . .
H50A H 0.5021 0.3022 0.5345 0.164 Uiso 1 1 calc R . .
C51 C 0.6620(5) 0.4953(7) 0.5657(4) 0.147(4) Uani 1 1 d . . .
H51C H 0.6674 0.4892 0.6005 0.220 Uiso 1 1 calc R . .
H51A H 0.6321 0.5721 0.5535 0.220 Uiso 1 1 calc R . .
H51B H 0.7148 0.4992 0.5586 0.220 Uiso 1 1 calc R . .
C61 C 0.7928(7) 0.7540(8) 0.7265(3) 0.195(5) Uani 0.75 1 d PDU . .
C62 C 0.8673(6) 0.7600(9) 0.7579(3) 0.186(4) Uani 0.75 1 d PDU . .
H62 H 0.8737 0.7907 0.7898 0.223 Uiso 0.75 1 calc PR . .
C63 C 0.9321(6) 0.7188(10) 0.7405(5) 0.189(5) Uani 0.75 1 d PDU . .
H63 H 0.9843 0.7205 0.7602 0.227 Uiso 0.75 1 calc PR . .
C64 C 0.9176(9) 0.6751(9) 0.6933(5) 0.202(5) Uani 0.75 1 d PDU . .
H64 H 0.9618 0.6472 0.6815 0.242 Uiso 0.75 1 calc PR . .
C65 C 0.8430(8) 0.6695(9) 0.6621(4) 0.211(5) Uani 0.75 1 d PDU . .
H65 H 0.8366 0.6388 0.6302 0.253 Uiso 0.75 1 calc PR . .
C66 C 0.7780(7) 0.7104(9) 0.6793(4) 0.208(5) Uani 0.75 1 d PDU . .
H66 H 0.7257 0.7085 0.6596 0.249 Uiso 0.75 1 calc PR . .
C67 C 0.7230(8) 0.7983(12) 0.7451(5) 0.238(7) Uani 0.75 1 d PDU . .
H67C H 0.7417 0.8496 0.7741 0.357 Uiso 0.75 1 calc PR . .
H67A H 0.6937 0.7247 0.7530 0.357 Uiso 0.75 1 calc PR . .
H67B H 0.6879 0.8495 0.7205 0.357 Uiso 0.75 1 calc PR . .

loop_
_atom_site_aniso_label
_atom_site_aniso_U_11
_atom_site_aniso_U_22
_atom_site_aniso_U_33
_atom_site_aniso_U_23
_atom_site_aniso_U_13
_atom_site_aniso_U_12
Sc1 0.0439(5) 0.0435(5) 0.0412(6) 0.0019(5) 0.0124(4) -0.0041(4)
Se1 0.0780(4) 0.0425(3) 0.0619(4) -0.0041(3) 0.0106(3) -0.0003(3)
N1 0.047(2) 0.042(2) 0.049(3) 0.003(2) 0.019(2) -0.002(2)
N4 0.057(3) 0.047(2) 0.041(3) 0.002(2) 0.014(2) 0.000(2)
N5 0.070(3) 0.108(4) 0.064(4) 0.012(3) -0.006(3) 0.025(3)
N6 0.067(3) 0.051(3) 0.042(3) 0.006(2) 0.017(2) 0.006(2)
C1 0.055(4) 0.093(4) 0.117(6) 0.032(4) 0.032(4) 0.022(3)
C2 0.056(4) 0.060(4) 0.059(4) -0.001(3) 0.023(3) 0.007(3)
C3 0.092(5) 0.045(3) 0.077(4) 0.005(3) 0.035(4) 0.016(3)
C4 0.096(5) 0.040(3) 0.048(3) -0.002(3) 0.027(3) -0.012(3)
C5 0.154(7) 0.046(3) 0.115(6) -0.025(4) 0.065(5) -0.017(4)
N2 0.065(3) 0.041(2) 0.067(3) 0.001(2) 0.017(2) -0.011(2)
C6 0.083(4) 0.074(5) 0.088(8) 0.007(5) 0.021(5) -0.038(3)
C7 0.075(5) 0.084(5) 0.095(6) 0.005(4) 0.027(5) -0.037(4)
N3 0.053(3) 0.097(3) 0.067(3) 0.004(2) 0.016(2) -0.022(2)
C31 0.070(6) 0.107(7) 0.121(9) 0.008(6) 0.022(6) -0.004(5)
C32 0.077(6) 0.098(7) 0.100(6) 0.021(5) 0.033(5) -0.028(5)
C6A 0.080(5) 0.079(5) 0.091(8) 0.002(5) 0.024(5) -0.034(4)
C7A 0.077(6) 0.085(4) 0.090(8) 0.004(5) 0.024(5) -0.031(5)
C32A 0.052(7) 0.083(7) 0.077(7) 0.013(6) 0.028(6) -0.012(6)
C31A 0.051(7) 0.092(9) 0.081(7) 0.000(7) 0.016(5) -0.008(7)
C11 0.038(3) 0.044(3) 0.064(4) 0.007(3) 0.019(3) -0.002(2)
C12 0.045(3) 0.057(3) 0.067(4) -0.001(3) 0.014(3) -0.016(3)
C13 0.080(4) 0.073(4) 0.088(5) -0.013(4) 0.026(4) -0.029(4)
C14 0.098(5) 0.062(4) 0.110(6) 0.004(4) 0.044(5) -0.033(4)
C15 0.089(5) 0.063(4) 0.084(5) 0.007(4) 0.042(4) -0.021(3)
C16 0.049(3) 0.055(3) 0.065(4) 0.009(3) 0.026(3) -0.004(3)
C17 0.067(4) 0.067(4) 0.051(4) 0.001(3) 0.023(3) -0.010(3)
C18 0.101(5) 0.126(6) 0.080(5) -0.018(5) 0.036(4) 0.018(5)
C19 0.084(5) 0.098(5) 0.064(4) 0.012(4) 0.020(4) -0.009(4)
C20 0.071(4) 0.077(4) 0.068(4) -0.010(4) 0.006(3) -0.028(3)
C21 0.081(5) 0.150(7) 0.103(6) 0.003(6) -0.018(4) -0.031(5)
C22 0.143(7) 0.127(6) 0.091(6) -0.041(5) 0.051(5) -0.055(5)
C33 0.069(4) 0.057(3) 0.051(4) -0.008(3) 0.016(3) 0.003(3)
C34 0.064(4) 0.076(4) 0.054(4) -0.010(3) 0.009(3) 0.000(3)
C35 0.060(4) 0.075(4) 0.054(4) 0.005(3) 0.015(3) 0.010(3)
C36 0.053(3) 0.065(3) 0.060(4) 0.009(3) 0.012(3) 0.012(3)
C37 0.047(3) 0.055(3) 0.051(3) 0.008(3) 0.016(3) -0.001(3)
C38 0.079(5) 0.120(6) 0.095(6) 0.039(5) -0.006(4) 0.015(4)
C39 0.105(6) 0.166(8) 0.062(5) -0.021(5) -0.016(4) 0.037(5)
C40 0.041(3) 0.051(3) 0.051(3) -0.001(3) 0.017(3) -0.009(2)
C41 0.058(3) 0.062(3) 0.052(4) -0.008(3) 0.020(3) -0.015(3)
C42 0.068(4) 0.080(4) 0.047(4) -0.016(3) 0.023(3) -0.010(3)
C43 0.067(4) 0.096(5) 0.039(3) 0.000(4) 0.006(3) -0.010(4)
C44 0.056(3) 0.070(4) 0.040(3) 0.009(3) 0.002(3) -0.007(3)
C45 0.037(3) 0.059(3) 0.046(3) -0.002(3) 0.003(2) -0.009(2)
C46 0.060(4) 0.062(3) 0.053(4) 0.004(3) 0.008(3) 0.008(3)
C47 0.132(6) 0.066(4) 0.091(5) -0.009(4) 0.022(5) -0.012(4)
C48 0.073(4) 0.109(5) 0.089(5) 0.009(4) 0.026(4) 0.032(4)
C49 0.093(5) 0.053(4) 0.082(5) 0.000(3) 0.046(4) 0.002(3)
C50 0.104(6) 0.099(5) 0.143(7) 0.026(5) 0.066(5) 0.033(4)
C51 0.165(8) 0.072(5) 0.219(11) -0.032(6) 0.076(8) -0.018(5)
C61 0.190(7) 0.206(8) 0.186(7) 0.058(7) 0.038(5) -0.020(7)
C62 0.190(7) 0.212(8) 0.155(7) 0.087(6) 0.039(5) -0.016(7)
C63 0.196(7) 0.185(8) 0.180(7) 0.059(7) 0.029(6) 0.003(7)
C64 0.206(7) 0.168(8) 0.221(8) 0.009(7) 0.026(6) -0.001(7)
C65 0.219(8) 0.178(8) 0.220(8) 0.006(7) 0.018(6) 0.003(7)
C66 0.199(7) 0.189(8) 0.220(7) 0.011(7) 0.015(6) -0.011(7)
C67 0.231(10) 0.287(15) 0.204(12) 0.128(10) 0.067(9) 0.053(11)

loop_
_atom_type_symbol
_atom_type_description
_atom_type_scat_dispersion_real
_atom_type_scat_dispersion_imag
_atom_type_scat_source
C C 0.0033 0.0016 'International Tables Vol C Tables 4.2.6.8 and 6.1.1.4'
H H 0.0000 0.0000 'International Tables Vol C Tables 4.2.6.8 and 6.1.1.4'
N N 0.0061 0.0033 'International Tables Vol C Tables 4.2.6.8 and 6.1.1.4'
Sc Sc 0.2519 0.3716 'International Tables Vol C Tables 4.2.6.8 and 6.1.1.4'
Se Se -0.0929 2.2259 'International Tables Vol C Tables 4.2.6.8 and 6.1.1.4'

loop_
_geom_angle_atom_site_label_1
_geom_angle_atom_site_label_2
_geom_angle_atom_site_label_3
_geom_angle
_geom_angle_site_symmetry_1
_geom_angle_site_symmetry_3
_geom_angle_publ_flag
N6 Sc1 N2 111.89(18) . . ?
N6 Sc1 N1 102.40(16) . . ?
N2 Sc1 N1 85.62(16) . . ?
N6 Sc1 N4 153.79(17) . . ?
N2 Sc1 N4 89.13(16) . . ?
N1 Sc1 N4 94.37(15) . . ?
N6 Sc1 N3 88.35(17) . . ?
N2 Sc1 N3 75.32(18) . . ?
N1 Sc1 N3 160.59(17) . . ?
N4 Sc1 N3 81.87(16) . . ?
N6 Sc1 Se1 91.67(14) . . ?
N2 Sc1 Se1 152.31(13) . . ?
N1 Sc1 Se1 103.95(10) . . ?
N4 Sc1 Se1 64.55(10) . . ?
N3 Sc1 Se1 91.68(13) . . ?
N6 Sc1 H1 20.8(11) . . ?
N2 Sc1 H1 131.2(11) . . ?
N1 Sc1 H1 108.4(11) . . ?
N4 Sc1 H1 133.7(11) . . ?
N3 Sc1 H1 87.4(11) . . ?
Se1 Sc1 H1 71.0(11) . . ?
C37 Se1 Sc1 75.39(16) . . ?
C2 N1 C11 117.5(4) . . ?
C2 N1 Sc1 125.5(3) . . ?
C11 N1 Sc1 117.0(3) . . ?
C37 N4 C33 116.5(4) . . ?
C37 N4 Sc1 106.0(3) . . ?
C33 N4 Sc1 136.6(3) . . ?
C35 N5 C38 119.1(6) . . ?
C35 N5 C39 122.3(6) . . ?
C38 N5 C39 118.5(5) . . ?
C40 N6 Sc1 156.1(4) . . ?
C40 N6 H1 110(4) . . ?
Sc1 N6 H1 92(3) . . ?
C2 C1 H1C 109.5 . . ?
C2 C1 H1B 109.5 . . ?
H1C C1 H1B 109.5 . . ?
C2 C1 H1A 109.5 . . ?
H1C C1 H1A 109.5 . . ?
H1B C1 H1A 109.5 . . ?
N1 C2 C3 124.0(5) . . ?
N1 C2 C1 120.8(5) . . ?
C3 C2 C1 115.1(5) . . ?
C2 C3 C4 130.2(5) . . ?
C2 C3 H3 114.9 . . ?
C4 C3 H3 114.9 . . ?
N2 C4 C3 124.6(5) . . ?
N2 C4 C5 121.4(5) . . ?
C3 C4 C5 114.0(6) . . ?
C4 C5 H5A 109.5 . . ?
C4 C5 H5B 109.5 . . ?
H5A C5 H5B 109.5 . . ?
C4 C5 H5C 109.5 . . ?
H5A C5 H5C 109.5 . . ?
H5B C5 H5C 109.5 . . ?
C4 N2 C6 116.6(5) . . ?
C4 N2 C6A 115.4(6) . . ?
C6 N2 C6A 14.4(17) . . ?
C4 N2 Sc1 127.1(3) . . ?
C6 N2 Sc1 116.2(4) . . ?
C6A N2 Sc1 115.9(4) . . ?
C7 C6 N2 115.1(7) . . ?
C7 C6 H6A 108.5 . . ?
N2 C6 H6A 108.5 . . ?
C7 C6 H6B 108.5 . . ?
N2 C6 H6B 108.5 . . ?
H6A C6 H6B 107.5 . . ?
C6 C7 N3 113.4(9) . . ?
C6 C7 H7B 108.9 . . ?
N3 C7 H7B 108.9 . . ?
C6 C7 H7A 108.9 . . ?
N3 C7 H7A 108.9 . . ?
H7B C7 H7A 107.7 . . ?
C31 N3 C32 117.2(9) . . ?
C31 N3 C31A 35.9(7) . . ?
C32 N3 C31A 131.9(8) . . ?
C31 N3 C7A 134.5(8) . . ?
C32 N3 C7A 46.6(6) . . ?
C31A N3 C7A 115.3(10) . . ?
C31 N3 C7 103.6(8) . . ?
C32 N3 C7 97.9(7) . . ?
C31A N3 C7 69.5(8) . . ?
C7A N3 C7 53.6(8) . . ?
C31 N3 C32A 64.0(8) . . ?
C32 N3 C32A 67.1(7) . . ?
C31A N3 C32A 99.2(9) . . ?
C7A N3 C32A 112.7(7) . . ?
C7 N3 C32A 148.3(6) . . ?
C31 N3 Sc1 122.0(6) . . ?
C32 N3 Sc1 109.5(5) . . ?
C31A N3 Sc1 118.4(7) . . ?
C7A N3 Sc1 102.4(5) . . ?
C7 N3 Sc1 102.1(4) . . ?
C32A N3 Sc1 109.1(5) . . ?
N3 C31 H31B 109.5 . . ?
N3 C31 H31A 109.5 . . ?
N3 C31 H31C 109.5 . . ?
N3 C32 H32A 109.5 . . ?
N3 C32 H32B 109.5 . . ?
N3 C32 H32C 109.5 . . ?
C7A C6A N2 113.6(8) . . ?
C7A C6A H6AA 108.8 . . ?
N2 C6A H6AA 108.8 . . ?
C7A C6A H6AB 108.8 . . ?
N2 C6A H6AB 108.8 . . ?
H6AA C6A H6AB 107.7 . . ?
C6A C7A N3 112.0(10) . . ?
C6A C7A H7AB 109.2 . . ?
N3 C7A H7AB 109.2 . . ?
C6A C7A H7AA 109.2 . . ?
N3 C7A H7AA 109.2 . . ?
H7AB C7A H7AA 107.9 . . ?
N3 C32A H32D 109.5 . . ?
N3 C32A H32E 109.5 . . ?
H32D C32A H32E 109.5 . . ?
N3 C32A H32F 109.5 . . ?
H32D C32A H32F 109.5 . . ?
H32E C32A H32F 109.5 . . ?
N3 C31A H31F 109.5 . . ?
N3 C31A H31E 109.5 . . ?
H31F C31A H31E 109.5 . . ?
N3 C31A H31D 109.5 . . ?
H31F C31A H31D 109.5 . . ?
H31E C31A H31D 109.5 . . ?
C12 C11 C16 121.1(5) . . ?
C12 C11 N1 121.1(5) . . ?
C16 C11 N1 117.8(5) . . ?
C13 C12 C11 117.9(5) . . ?
C13 C12 C20 118.5(5) . . ?
C11 C12 C20 123.6(5) . . ?
C14 C13 C12 122.0(6) . . ?
C14 C13 H13 119.0 . . ?
C12 C13 H13 119.0 . . ?
C15 C14 C13 119.9(6) . . ?
C15 C14 H14 120.1 . . ?
C13 C14 H14 120.1 . . ?
C14 C15 C16 121.1(6) . . ?
C14 C15 H15 119.5 . . ?
C16 C15 H15 119.5 . . ?
C15 C16 C11 118.0(5) . . ?
C15 C16 C17 118.2(5) . . ?
C11 C16 C17 123.8(5) . . ?
C16 C17 C19 112.9(5) . . ?
C16 C17 C18 111.3(5) . . ?
C19 C17 C18 108.8(5) . . ?
C16 C17 H17 107.9 . . ?
C19 C17 H17 107.9 . . ?
C18 C17 H17 107.9 . . ?
C17 C18 H18B 109.5 . . ?
C17 C18 H18A 109.5 . . ?
H18B C18 H18A 109.5 . . ?
C17 C18 H18C 109.5 . . ?
H18B C18 H18C 109.5 . . ?
H18A C18 H18C 109.5 . . ?
C17 C19 H19C 109.5 . . ?
C17 C19 H19B 109.5 . . ?
H19C C19 H19B 109.5 . . ?
C17 C19 H19A 109.5 . . ?
H19C C19 H19A 109.5 . . ?
H19B C19 H19A 109.5 . . ?
C12 C20 C22 112.5(6) . . ?
C12 C20 C21 112.0(5) . . ?
C22 C20 C21 109.3(6) . . ?
C12 C20 H20 107.6 . . ?
C22 C20 H20 107.6 . . ?
C21 C20 H20 107.6 . . ?
C20 C21 H21C 109.5 . . ?
C20 C21 H21B 109.5 . . ?
H21C C21 H21B 109.5 . . ?
C20 C21 H21A 109.5 . . ?
H21C C21 H21A 109.5 . . ?
H21B C21 H21A 109.5 . . ?
C20 C22 H22A 109.5 . . ?
C20 C22 H22C 109.5 . . ?
H22A C22 H22C 109.5 . . ?
C20 C22 H22B 109.5 . . ?
H22A C22 H22B 109.5 . . ?
H22C C22 H22B 109.5 . . ?
N4 C33 C34 124.5(5) . . ?
N4 C33 H33 117.8 . . ?
C34 C33 H33 117.8 . . ?
C33 C34 C35 119.9(5) . . ?
C33 C34 H34 120.0 . . ?
C35 C34 H34 120.0 . . ?
N5 C35 C36 123.0(5) . . ?
N5 C35 C34 121.5(6) . . ?
C36 C35 C34 115.5(5) . . ?
C35 C36 C37 120.7(5) . . ?
C35 C36 H36 119.6 . . ?
C37 C36 H36 119.6 . . ?
N4 C37 C36 122.8(5) . . ?
N4 C37 Se1 113.4(4) . . ?
C36 C37 Se1 123.7(4) . . ?
N5 C38 H38C 109.5 . . ?
N5 C38 H38B 109.5 . . ?
H38C C38 H38B 109.5 . . ?
N5 C38 H38A 109.5 . . ?
H38C C38 H38A 109.5 . . ?
H38B C38 H38A 109.5 . . ?
N5 C39 H39C 109.5 . . ?
N5 C39 H39B 109.5 . . ?
H39C C39 H39B 109.5 . . ?
N5 C39 H39A 109.5 . . ?
H39C C39 H39A 109.5 . . ?
H39B C39 H39A 109.5 . . ?
N6 C40 C41 121.9(5) . . ?
N6 C40 C45 119.9(5) . . ?
C41 C40 C45 118.1(5) . . ?
C42 C41 C40 118.2(5) . . ?
C42 C41 C49 118.9(5) . . ?
C40 C41 C49 122.8(5) . . ?
C43 C42 C41 122.6(5) . . ?
C43 C42 H42 118.7 . . ?
C41 C42 H42 118.7 . . ?
C42 C43 C44 118.9(5) . . ?
C42 C43 H43 120.5 . . ?
C44 C43 H43 120.5 . . ?
C45 C44 C43 122.6(5) . . ?
C45 C44 H44 118.7 . . ?
C43 C44 H44 118.7 . . ?
C44 C45 C40 119.5(5) . . ?
C44 C45 C46 119.3(5) . . ?
C40 C45 C46 121.2(5) . . ?
C45 C46 C47 111.9(5) . . ?
C45 C46 C48 111.3(5) . . ?
C47 C46 C48 110.9(5) . . ?
C45 C46 H46 107.5 . . ?
C47 C46 H46 107.5 . . ?
C48 C46 H46 107.5 . . ?
C46 C47 H47A 109.5 . . ?
C46 C47 H47C 109.5 . . ?
H47A C47 H47C 109.5 . . ?
C46 C47 H47B 109.5 . . ?
H47A C47 H47B 109.5 . . ?
H47C C47 H47B 109.5 . . ?
C46 C48 H48C 109.5 . . ?
C46 C48 H48B 109.5 . . ?
H48C C48 H48B 109.5 . . ?
C46 C48 H48A 109.5 . . ?
H48C C48 H48A 109.5 . . ?
H48B C48 H48A 109.5 . . ?
C41 C49 C51 112.3(6) . . ?
C41 C49 C50 110.9(5) . . ?
C51 C49 C50 108.7(6) . . ?
C41 C49 H49 108.3 . . ?
C51 C49 H49 108.3 . . ?
C50 C49 H49 108.3 . . ?
C49 C50 H50B 109.5 . . ?
C49 C50 H50C 109.5 . . ?
H50B C50 H50C 109.5 . . ?
C49 C50 H50A 109.5 . . ?
H50B C50 H50A 109.5 . . ?
H50C C50 H50A 109.5 . . ?
C49 C51 H51C 109.5 . . ?
C49 C51 H51A 109.5 . . ?
H51C C51 H51A 109.5 . . ?
C49 C51 H51B 109.5 . . ?
H51C C51 H51B 109.5 . . ?
H51A C51 H51B 109.5 . . ?
C66 C61 C62 125.2(12) . . ?
C66 C61 C67 117.5(6) . . ?
C62 C61 C67 117.3(6) . . ?
C61 C62 C63 117.2(6) . . ?
C61 C62 H62 121.4 . . ?
C63 C62 H62 121.4 . . ?
C64 C63 C62 117.9(7) . . ?
C64 C63 H63 121.1 . . ?
C62 C63 H63 121.1 . . ?
C65 C64 C63 124.6(12) . . ?
C65 C64 H64 117.7 . . ?
C63 C64 H64 117.7 . . ?
C64 C65 C66 117.8(7) . . ?
C64 C65 H65 121.1 . . ?
C66 C65 H65 121.1 . . ?
C61 C66 C65 117.3(6) . . ?
C61 C66 H66 121.3 . . ?
C65 C66 H66 121.3 . . ?
C61 C67 H67C 109.5 . . ?
C61 C67 H67A 109.5 . . ?
H67C C67 H67A 109.5 . . ?
C61 C67 H67B 109.5 . . ?
H67C C67 H67B 109.5 . . ?
H67A C67 H67B 109.5 . . ?

loop_
_geom_bond_atom_site_label_1
_geom_bond_atom_site_label_2
_geom_bond_distance
_geom_bond_site_symmetry_2
_geom_bond_publ_flag
Sc1 N6 2.074(4) . ?
Sc1 N2 2.178(4) . ?
Sc1 N1 2.213(4) . ?
Sc1 N4 2.270(4) . ?
Sc1 N3 2.427(4) . ?
Sc1 Se1 2.7654(11) . ?
Sc1 H1 2.24(5) . ?
Se1 C37 1.899(5) . ?
N1 C2 1.333(6) . ?
N1 C11 1.446(6) . ?
N4 C37 1.336(6) . ?
N4 C33 1.344(6) . ?
N5 C35 1.358(7) . ?
N5 C38 1.449(8) . ?
N5 C39 1.453(8) . ?
N6 C40 1.395(6) . ?
N6 H1 0.80(4) . ?
C1 C2 1.510(7) . ?
C1 H1C 0.9600 . ?
C1 H1B 0.9600 . ?
C1 H1A 0.9600 . ?
C2 C3 1.400(7) . ?
C3 C4 1.407(8) . ?
C3 H3 0.9300 . ?
C4 N2 1.314(7) . ?
C4 C5 1.527(7) . ?
C5 H5A 0.9600 . ?
C5 H5B 0.9600 . ?
C5 H5C 0.9600 . ?
N2 C6 1.485(8) . ?
N2 C6A 1.488(8) . ?
C6 C7 1.408(12) . ?
C6 H6A 0.9700 . ?
C6 H6B 0.9700 . ?
C7 N3 1.540(9) . ?
C7 H7B 0.9700 . ?
C7 H7A 0.9700 . ?
N3 C31 1.390(13) . ?
N3 C32 1.439(11) . ?
N3 C31A 1.518(17) . ?
N3 C7A 1.525(10) . ?
N3 C32A 1.630(15) . ?
C31 H31B 0.9600 . ?
C31 H31A 0.9600 . ?
C31 H31C 0.9600 . ?
C32 H32A 0.9600 . ?
C32 H32B 0.9600 . ?
C32 H32C 0.9600 . ?
C6A C7A 1.415(13) . ?
C6A H6AA 0.9700 . ?
C6A H6AB 0.9700 . ?
C7A H7AB 0.9700 . ?
C7A H7AA 0.9700 . ?
C32A H32D 0.9600 . ?
C32A H32E 0.9600 . ?
C32A H32F 0.9600 . ?
C31A H31F 0.9600 . ?
C31A H31E 0.9600 . ?
C31A H31D 0.9600 . ?
C11 C12 1.394(7) . ?
C11 C16 1.407(7) . ?
C12 C13 1.385(7) . ?
C12 C20 1.496(7) . ?
C13 C14 1.374(8) . ?
C13 H13 0.9300 . ?
C14 C15 1.360(8) . ?
C14 H14 0.9300 . ?
C15 C16 1.402(7) . ?
C15 H15 0.9300 . ?
C16 C17 1.517(7) . ?
C17 C19 1.542(7) . ?
C17 C18 1.542(7) . ?
C17 H17 0.9800 . ?
C18 H18B 0.9600 . ?
C18 H18A 0.9600 . ?
C18 H18C 0.9600 . ?
C19 H19C 0.9600 . ?
C19 H19B 0.9600 . ?
C19 H19A 0.9600 . ?
C20 C22 1.523(8) . ?
C20 C21 1.527(8) . ?
C20 H20 0.9800 . ?
C21 H21C 0.9600 . ?
C21 H21B 0.9600 . ?
C21 H21A 0.9600 . ?
C22 H22A 0.9600 . ?
C22 H22C 0.9600 . ?
C22 H22B 0.9600 . ?
C33 C34 1.362(7) . ?
C33 H33 0.9300 . ?
C34 C35 1.418(8) . ?
C34 H34 0.9300 . ?
C35 C36 1.387(7) . ?
C36 C37 1.400(7) . ?
C36 H36 0.9300 . ?
C38 H38C 0.9600 . ?
C38 H38B 0.9600 . ?
C38 H38A 0.9600 . ?
C39 H39C 0.9600 . ?
C39 H39B 0.9600 . ?
C39 H39A 0.9600 . ?
C40 C41 1.429(7) . ?
C40 C45 1.436(7) . ?
C41 C42 1.402(7) . ?
C41 C49 1.514(7) . ?
C42 C43 1.366(8) . ?
C42 H42 0.9300 . ?
C43 C44 1.371(7) . ?
C43 H43 0.9300 . ?
C44 C45 1.369(7) . ?
C44 H44 0.9300 . ?
C45 C46 1.504(7) . ?
C46 C47 1.522(8) . ?
C46 C48 1.537(7) . ?
C46 H46 0.9800 . ?
C47 H47A 0.9600 . ?
C47 H47C 0.9600 . ?
C47 H47B 0.9600 . ?
C48 H48C 0.9600 . ?
C48 H48B 0.9600 . ?
C48 H48A 0.9600 . ?
C49 C51 1.523(9) . ?
C49 C50 1.534(8) . ?
C49 H49 0.9800 . ?
C50 H50B 0.9600 . ?
C50 H50C 0.9600 . ?
C50 H50A 0.9600 . ?
C51 H51C 0.9600 . ?
C51 H51A 0.9600 . ?
C51 H51B 0.9600 . ?
C61 C66 1.362(5) . ?
C61 C62 1.364(5) . ?
C61 C67 1.470(5) . ?
C62 C63 1.366(5) . ?
C62 H62 0.9300 . ?
C63 C64 1.363(5) . ?
C63 H63 0.9300 . ?
C64 C65 1.363(5) . ?
C64 H64 0.9300 . ?
C65 C66 1.367(5) . ?
C65 H65 0.9300 . ?
C66 H66 0.9300 . ?
C67 H67C 0.9600 . ?
C67 H67A 0.9600 . ?
C67 H67B 0.9600 . ?

loop_
_geom_torsion_atom_site_label_1
_geom_torsion_atom_site_label_2
_geom_torsion_atom_site_label_3
_geom_torsion_atom_site_label_4
_geom_torsion
_geom_torsion_site_symmetry_1
_geom_torsion_site_symmetry_2
_geom_torsion_site_symmetry_3
_geom_torsion_site_symmetry_4
_geom_torsion_publ_flag
N6 Sc1 Se1 C37 -164.4(2) . . . . ?
N2 Sc1 Se1 C37 -15.3(3) . . . . ?
N1 Sc1 Se1 C37 92.38(19) . . . . ?
N4 Sc1 Se1 C37 4.17(19) . . . . ?
N3 Sc1 Se1 C37 -76.00(19) . . . . ?
N6 Sc1 N1 C2 93.7(4) . . . . ?
N2 Sc1 N1 C2 -17.7(4) . . . . ?
N4 Sc1 N1 C2 -106.5(4) . . . . ?
N3 Sc1 N1 C2 -28.6(7) . . . . ?
Se1 Sc1 N1 C2 -171.4(4) . . . . ?
N6 Sc1 N1 C11 -83.6(4) . . . . ?
N2 Sc1 N1 C11 165.0(4) . . . . ?
N4 Sc1 N1 C11 76.2(4) . . . . ?
N3 Sc1 N1 C11 154.1(5) . . . . ?
Se1 Sc1 N1 C11 11.3(4) . . . . ?
N6 Sc1 N4 C37 20.7(5) . . . . ?
N2 Sc1 N4 C37 165.1(3) . . . . ?
N1 Sc1 N4 C37 -109.4(3) . . . . ?
N3 Sc1 N4 C37 89.8(3) . . . . ?
Se1 Sc1 N4 C37 -6.0(3) . . . . ?
N6 Sc1 N4 C33 -147.2(5) . . . . ?
N2 Sc1 N4 C33 -2.7(5) . . . . ?
N1 Sc1 N4 C33 82.8(5) . . . . ?
N3 Sc1 N4 C33 -78.0(5) . . . . ?
Se1 Sc1 N4 C33 -173.8(5) . . . . ?
N2 Sc1 N6 C40 -2.6(9) . . . . ?
N1 Sc1 N6 C40 -92.8(9) . . . . ?
N4 Sc1 N6 C40 138.6(8) . . . . ?
N3 Sc1 N6 C40 70.9(9) . . . . ?
Se1 Sc1 N6 C40 162.5(9) . . . . ?
C11 N1 C2 C3 -169.0(5) . . . . ?
Sc1 N1 C2 C3 13.7(8) . . . . ?
C11 N1 C2 C1 11.2(7) . . . . ?
Sc1 N1 C2 C1 -166.1(4) . . . . ?
N1 C2 C3 C4 2.8(10) . . . . ?
C1 C2 C3 C4 -177.4(6) . . . . ?
C2 C3 C4 N2 -8.0(10) . . . . ?
C2 C3 C4 C5 173.0(6) . . . . ?
C3 C4 N2 C6 174.0(9) . . . . ?
C5 C4 N2 C6 -7.1(11) . . . . ?
C3 C4 N2 C6A -169.9(12) . . . . ?
C5 C4 N2 C6A 8.9(13) . . . . ?
C3 C4 N2 Sc1 -4.7(8) . . . . ?
C5 C4 N2 Sc1 174.2(4) . . . . ?
N6 Sc1 N2 C4 -88.1(5) . . . . ?
N1 Sc1 N2 C4 13.5(5) . . . . ?
N4 Sc1 N2 C4 107.9(5) . . . . ?
N3 Sc1 N2 C4 -170.3(5) . . . . ?
Se1 Sc1 N2 C4 125.5(4) . . . . ?
N6 Sc1 N2 C6 93.1(9) . . . . ?
N1 Sc1 N2 C6 -165.3(9) . . . . ?
N4 Sc1 N2 C6 -70.8(9) . . . . ?
N3 Sc1 N2 C6 11.0(8) . . . . ?
Se1 Sc1 N2 C6 -53.3(9) . . . . ?
N6 Sc1 N2 C6A 77.0(12) . . . . ?
N1 Sc1 N2 C6A 178.7(12) . . . . ?
N4 Sc1 N2 C6A -86.9(12) . . . . ?
N3 Sc1 N2 C6A -5.1(12) . . . . ?
Se1 Sc1 N2 C6A -69.4(12) . . . . ?
C4 N2 C6 C7 -167.2(10) . . . . ?
C6A N2 C6 C7 104.1(18) . . . . ?
Sc1 N2 C6 C7 11.7(16) . . . . ?
N2 C6 C7 N3 -41.1(17) . . . . ?
C6 C7 N3 C31 173.0(11) . . . . ?
C6 C7 N3 C32 -66.5(11) . . . . ?
C6 C7 N3 C31A 161.6(12) . . . . ?
C6 C7 N3 C7A -51.1(10) . . . . ?
C6 C7 N3 C32A -124.9(14) . . . . ?
C6 C7 N3 Sc1 45.5(10) . . . . ?
N6 Sc1 N3 C31 103.8(9) . . . . ?
N2 Sc1 N3 C31 -143.0(9) . . . . ?
N1 Sc1 N3 C31 -131.8(9) . . . . ?
N4 Sc1 N3 C31 -51.8(9) . . . . ?
Se1 Sc1 N3 C31 12.2(9) . . . . ?
N6 Sc1 N3 C32 -38.5(6) . . . . ?
N2 Sc1 N3 C32 74.6(6) . . . . ?
N1 Sc1 N3 C32 85.9(8) . . . . ?
N4 Sc1 N3 C32 165.9(6) . . . . ?
Se1 Sc1 N3 C32 -130.1(6) . . . . ?
N6 Sc1 N3 C31A 145.4(9) . . . . ?
N2 Sc1 N3 C31A -101.4(9) . . . . ?
N1 Sc1 N3 C31A -90.2(10) . . . . ?
N4 Sc1 N3 C31A -10.2(9) . . . . ?
Se1 Sc1 N3 C31A 53.8(9) . . . . ?
N6 Sc1 N3 C7A -86.5(7) . . . . ?
N2 Sc1 N3 C7A 26.6(6) . . . . ?
N1 Sc1 N3 C7A 37.9(9) . . . . ?
N4 Sc1 N3 C7A 117.8(7) . . . . ?
Se1 Sc1 N3 C7A -178.2(6) . . . . ?
N6 Sc1 N3 C7 -141.5(5) . . . . ?
N2 Sc1 N3 C7 -28.4(5) . . . . ?
N1 Sc1 N3 C7 -17.1(7) . . . . ?
N4 Sc1 N3 C7 62.9(5) . . . . ?
Se1 Sc1 N3 C7 126.9(5) . . . . ?
N6 Sc1 N3 C32A 33.2(6) . . . . ?
N2 Sc1 N3 C32A 146.3(6) . . . . ?
N1 Sc1 N3 C32A 157.5(7) . . . . ?
N4 Sc1 N3 C32A -122.5(6) . . . . ?
Se1 Sc1 N3 C32A -58.5(6) . . . . ?
C4 N2 C6A C7A 146.2(13) . . . . ?
C6 N2 C6A C7A -115(3) . . . . ?
Sc1 N2 C6A C7A -21(2) . . . . ?
N2 C6A C7A N3 48(2) . . . . ?
C31 N3 C7A C6A 120.0(15) . . . . ?
C32 N3 C7A C6A -152.8(18) . . . . ?
C31A N3 C7A C6A 82.4(15) . . . . ?
C7 N3 C7A C6A 48.4(11) . . . . ?
C32A N3 C7A C6A -164.7(12) . . . . ?
Sc1 N3 C7A C6A -47.6(13) . . . . ?
C2 N1 C11 C12 -95.5(6) . . . . ?
Sc1 N1 C11 C12 82.0(5) . . . . ?
C2 N1 C11 C16 86.4(6) . . . . ?
Sc1 N1 C11 C16 -96.0(5) . . . . ?
C16 C11 C12 C13 2.1(8) . . . . ?
N1 C11 C12 C13 -175.9(5) . . . . ?
C16 C11 C12 C20 -176.6(5) . . . . ?
N1 C11 C12 C20 5.5(8) . . . . ?
C11 C12 C13 C14 0.4(9) . . . . ?
C20 C12 C13 C14 179.1(6) . . . . ?
C12 C13 C14 C15 -2.5(10) . . . . ?
C13 C14 C15 C16 2.0(10) . . . . ?
C14 C15 C16 C11 0.4(9) . . . . ?
C14 C15 C16 C17 -178.2(6) . . . . ?
C12 C11 C16 C15 -2.5(7) . . . . ?
N1 C11 C16 C15 175.5(4) . . . . ?
C12 C11 C16 C17 176.1(5) . . . . ?
N1 C11 C16 C17 -5.9(7) . . . . ?
C15 C16 C17 C19 -45.4(7) . . . . ?
C11 C16 C17 C19 136.0(5) . . . . ?
C15 C16 C17 C18 77.3(6) . . . . ?
C11 C16 C17 C18 -101.3(6) . . . . ?
C13 C12 C20 C22 54.5(7) . . . . ?
C11 C12 C20 C22 -126.8(6) . . . . ?
C13 C12 C20 C21 -69.1(7) . . . . ?
C11 C12 C20 C21 109.6(6) . . . . ?
C37 N4 C33 C34 -1.2(8) . . . . ?
Sc1 N4 C33 C34 165.7(4) . . . . ?
N4 C33 C34 C35 1.0(9) . . . . ?
C38 N5 C35 C36 2.7(9) . . . . ?
C39 N5 C35 C36 -175.2(6) . . . . ?
C38 N5 C35 C34 -177.1(6) . . . . ?
C39 N5 C35 C34 4.9(9) . . . . ?
C33 C34 C35 N5 179.0(5) . . . . ?
C33 C34 C35 C36 -0.8(8) . . . . ?
N5 C35 C36 C37 -178.9(5) . . . . ?
C34 C35 C36 C37 0.9(8) . . . . ?
C33 N4 C37 C36 1.3(7) . . . . ?
Sc1 N4 C37 C36 -169.4(4) . . . . ?
C33 N4 C37 Se1 179.3(3) . . . . ?
Sc1 N4 C37 Se1 8.6(4) . . . . ?
C35 C36 C37 N4 -1.2(8) . . . . ?
C35 C36 C37 Se1 -179.0(4) . . . . ?
Sc1 Se1 C37 N4 -7.0(3) . . . . ?
Sc1 Se1 C37 C36 171.0(5) . . . . ?
Sc1 N6 C40 C41 -147.6(7) . . . . ?
Sc1 N6 C40 C45 31.9(11) . . . . ?
N6 C40 C41 C42 179.2(5) . . . . ?
C45 C40 C41 C42 -0.3(7) . . . . ?
N6 C40 C41 C49 1.1(8) . . . . ?
C45 C40 C41 C49 -178.4(5) . . . . ?
C40 C41 C42 C43 0.3(8) . . . . ?
C49 C41 C42 C43 178.5(5) . . . . ?
C41 C42 C43 C44 -1.0(8) . . . . ?
C42 C43 C44 C45 1.8(8) . . . . ?
C43 C44 C45 C40 -1.8(8) . . . . ?
C43 C44 C45 C46 176.6(5) . . . . ?
N6 C40 C45 C44 -178.5(4) . . . . ?
C41 C40 C45 C44 1.0(7) . . . . ?
N6 C40 C45 C46 3.1(7) . . . . ?
C41 C40 C45 C46 -177.3(4) . . . . ?
C44 C45 C46 C47 59.6(6) . . . . ?
C40 C45 C46 C47 -122.0(5) . . . . ?
C44 C45 C46 C48 -65.2(6) . . . . ?
C40 C45 C46 C48 113.2(5) . . . . ?
C42 C41 C49 C51 62.5(7) . . . . ?
C40 C41 C49 C51 -119.4(6) . . . . ?
C42 C41 C49 C50 -59.3(7) . . . . ?
C40 C41 C49 C50 118.8(6) . . . . ?
C66 C61 C62 C63 0.04(10) . . . . ?
C67 C61 C62 C63 -179.98(8) . . . . ?
C61 C62 C63 C64 0.02(9) . . . . ?
C62 C63 C64 C65 0.0(2) . . . . ?
C63 C64 C65 C66 0.0(3) . . . . ?
C62 C61 C66 C65 -0.1(2) . . . . ?
C67 C61 C66 C65 179.91(15) . . . . ?
C64 C65 C66 C61 0.1(3) . . . . ?
